data_7010307
loop_
_publ_author_name
'Moser, Daniel F.'
'Carrow, Christopher J.'
'Stahl, Lothar'
'Staples, Richard J.'

_publ_section_title
;
 Titanium complexes of bis(1\%-amido)cyclodiphosph(III)azanes and
 bis(1\%-amido)cyclodiphosph(V)azanes: facial versus lateral
 coordination&#x200A;&#x2020;
;
_journal_issue 8
_journal_name_full 'Journal of the Chemical Society, Dalton Transactions'
_journal_page_first 1246
_journal_paper_doi 10.1039/b007877h
_journal_year 2001
_chemical_formula_sum 'C23 H45 Cl3 N4 P2 Se2 Ti'
_chemical_formula_weight 752.75
_chemical_name_systematic
; 
? 
;
_space_group_IT_number 11
_symmetry_cell_setting monoclinic
_symmetry_space_group_name_Hall '-P 2yb'
_symmetry_space_group_name_H-M 'P 1 21/m 1'
_atom_sites_solution_hydrogens geom
_atom_sites_solution_primary direct
_atom_sites_solution_secondary difmap
_audit_creation_method SHELXL-97
_cell_angle_alpha 90.00
_cell_angle_beta 94.208(3)
_cell_angle_gamma 90.00
_cell_formula_units_Z 2
_cell_length_a 9.108(1)
_cell_length_b 13.416(2)
_cell_length_c 14.113(2)
_cell_measurement_temperature 213(2)
_cell_volume 1719.9(4)
_computing_cell_refinement 'Bruker SMART'
_computing_data_collection 'Bruker SMART'
_computing_data_reduction 'Bruker SHELXTL'
_computing_molecular_graphics 'Bruker SHELXTL'
_computing_publication_material 'Bruker SHELXTL'
_computing_structure_refinement 'SHELXL-97 (Sheldrick, 1997)'
_computing_structure_solution 'SHELXS-97 (Sheldrick, 1990)'
_diffrn_ambient_temperature 213(2)
_diffrn_measured_fraction_theta_full 0.915
_diffrn_measured_fraction_theta_max 0.915
_diffrn_measurement_device_type 'CCD area detector'
_diffrn_measurement_method 'phi and omega scans'
_diffrn_radiation_monochromator graphite
_diffrn_radiation_source 'normal-focus sealed tube'
_diffrn_radiation_type MoK\a
_diffrn_radiation_wavelength 0.71073
_diffrn_reflns_av_R_equivalents 0.0275
_diffrn_reflns_av_sigmaI/netI 0.0310
_diffrn_reflns_limit_h_max 11
_diffrn_reflns_limit_h_min -10
_diffrn_reflns_limit_k_max 13
_diffrn_reflns_limit_k_min -16
_diffrn_reflns_limit_l_max 11
_diffrn_reflns_limit_l_min -18
_diffrn_reflns_number 11152
_diffrn_reflns_theta_full 27.85
_diffrn_reflns_theta_max 27.85
_diffrn_reflns_theta_min 1.45
_exptl_absorpt_coefficient_mu 2.710
_exptl_absorpt_correction_T_max 0.853
_exptl_absorpt_correction_T_min 0.742
_exptl_absorpt_correction_type empirical
_exptl_crystal_colour red
_exptl_crystal_density_diffrn 1.454
_exptl_crystal_density_method 'not measured'
_exptl_crystal_description 'needle plate'
_exptl_crystal_F_000 766
_exptl_crystal_size_max 0.15
_exptl_crystal_size_mid 0.05
_exptl_crystal_size_min 0.05
_refine_diff_density_max 0.582
_refine_diff_density_min -0.576
_refine_diff_density_rms 0.071
_refine_ls_extinction_method none
_refine_ls_goodness_of_fit_ref 1.044
_refine_ls_hydrogen_treatment mixed
_refine_ls_matrix_type full
_refine_ls_number_parameters 188
_refine_ls_number_reflns 3895
_refine_ls_number_restraints 0
_refine_ls_restrained_S_all 1.044
_refine_ls_R_factor_all 0.0477
_refine_ls_R_factor_gt 0.0336
_refine_ls_shift/su_max 0.003
_refine_ls_shift/su_mean 0.000
_refine_ls_structure_factor_coef Fsqd
_refine_ls_weighting_details 'calc w=1/[\s^2^(Fo^2^)+(0.0555P)^2^+0.2802P] where P=(Fo^2^+2Fc^2^)/3'
_refine_ls_weighting_scheme calc
_refine_ls_wR_factor_gt 0.0908
_refine_ls_wR_factor_ref 0.0975
_reflns_number_gt 3071
_reflns_number_total 3895
_reflns_threshold_expression >2sigma(I)
_cod_data_source_file b007877h.txt
_cod_data_source_block 10
_cod_depositor_comments
;
The following automatic conversions were performed:
'_symmetry_cell_setting' value 'Monoclinic' changed to 'monoclinic'
according to '/home/saulius/struct/CIF-dictionaries/cif_core.dic'
dictionary named 'cif_core.dic' version 2.4.1 from 2010-06-29.

Automatic conversion script
Id: cif_fix_enum 1527 2010-12-29 10:47:43Z saulius 
;
_cod_original_sg_symbol_H-M P2(1)/m
_cod_database_code 7010307

loop_
_symmetry_equiv_pos_as_xyz
'x, y, z'
'-x, y+1/2, -z'
'-x, -y, -z'
'x, -y-1/2, z'

loop_
_atom_site_label
_atom_site_type_symbol
_atom_site_fract_x
_atom_site_fract_y
_atom_site_fract_z
_atom_site_U_iso_or_equiv
_atom_site_adp_type
_atom_site_occupancy
_atom_site_symmetry_multiplicity
_atom_site_calc_flag
_atom_site_refinement_flags
_atom_site_disorder_assembly
_atom_site_disorder_group
Ti1 Ti 0.68732(8) 0.2500 0.42338(5) 0.03460(18) Uani 1 2 d S . .
Se1 Se 0.95262(4) 0.2500 0.48462(3) 0.03254(12) Uani 1 2 d S . .
Se2 Se 1.17787(4) 0.2500 0.82770(3) 0.04817(15) Uani 1 2 d S . .
Cl1 Cl 0.79956(14) 0.2500 0.28266(8) 0.0586(3) Uani 1 2 d S . .
Cl2 Cl 0.57015(10) 0.10742(7) 0.39467(7) 0.0638(3) Uani 1 1 d . . .
P1 P 0.84103(9) 0.2500 0.61424(6) 0.0251(2) Uani 1 2 d S . .
P2 P 0.95773(10) 0.2500 0.78069(6) 0.0274(2) Uani 1 2 d S . .
N1 N 0.6741(3) 0.2500 0.5672(2) 0.0296(7) Uani 1 2 d S . .
N2 N 0.8944(2) 0.16549(15) 0.69643(14) 0.0261(4) Uani 1 1 d . . .
N3 N 0.8452(4) 0.2500 0.8646(2) 0.0371(8) Uani 1 2 d S . .
H3D H 0.7538 0.2500 0.8420 0.045 Uiso 1 2 calc SR . .
C1 C 0.5334(4) 0.2500 0.6219(3) 0.0388(9) Uani 1 2 d S . .
C2 C 0.3967(5) 0.2500 0.5550(4) 0.106(3) Uani 1 2 d S . .
H2A H 0.3116 0.2500 0.5913 0.159 Uiso 1 2 d SR . .
H2B H 0.3955 0.3084 0.5156 0.159 Uiso 1 1 d R . .
C3 C 0.5296(4) 0.1593(3) 0.6849(3) 0.0648(11) Uani 1 1 d . . .
H3A H 0.4408 0.1606 0.7189 0.097 Uiso 1 1 calc R . .
H3B H 0.6151 0.1596 0.7302 0.097 Uiso 1 1 calc R . .
H3C H 0.5305 0.0996 0.6463 0.097 Uiso 1 1 calc R . .
C4 C 0.9319(3) 0.0571(2) 0.68711(19) 0.0353(6) Uani 1 1 d . . .
C5 C 0.8250(4) 0.0088(2) 0.6131(2) 0.0487(8) Uani 1 1 d . . .
H5A H 0.7254 0.0155 0.6323 0.073 Uiso 1 1 calc R . .
H5B H 0.8489 -0.0613 0.6075 0.073 Uiso 1 1 calc R . .
H5C H 0.8324 0.0413 0.5523 0.073 Uiso 1 1 calc R . .
C6 C 1.0884(3) 0.0458(3) 0.6565(2) 0.0510(8) Uani 1 1 d . . .
H6A H 1.0952 0.0767 0.5949 0.077 Uiso 1 1 calc R . .
H6B H 1.1125 -0.0244 0.6525 0.077 Uiso 1 1 calc R . .
H6C H 1.1569 0.0778 0.7028 0.077 Uiso 1 1 calc R . .
C7 C 0.9186(4) 0.0079(2) 0.7834(2) 0.0574(9) Uani 1 1 d . . .
H7A H 0.8187 0.0154 0.8019 0.086 Uiso 1 1 calc R . .
H7B H 0.9864 0.0395 0.8305 0.086 Uiso 1 1 calc R . .
H7C H 0.9423 -0.0623 0.7792 0.086 Uiso 1 1 calc R . .
C8 C 0.8584(5) 0.2500 0.9712(3) 0.0437(10) Uani 1 2 d S . .
C9 C 0.6985(5) 0.2500 0.9984(3) 0.0602(14) Uani 1 2 d S . .
H9A H 0.6498 0.3091 0.9741 0.090 Uiso 1 1 d R . .
H9B H 0.6969 0.2500 1.0663 0.090 Uiso 1 2 d SR . .
C10 C 0.9327(5) 0.1565(3) 1.0087(3) 0.0755(12) Uani 1 1 d . . .
H10A H 1.0340 0.1559 0.9919 0.113 Uiso 1 1 calc R . .
H10B H 0.8814 0.0989 0.9811 0.113 Uiso 1 1 calc R . .
H10C H 0.9305 0.1545 1.0773 0.113 Uiso 1 1 calc R . .
C1S C 0.6206(14) 0.9120(13) 0.9603(13) 0.120(5) Uani 0.50 1 d P . .
H1SA H 0.7008 0.8655 0.9614 0.144 Uiso 0.50 1 d PR . .
C2S C 0.5581(14) 0.9104(10) 0.8872(12) 0.105(3) Uiso 0.50 1 d P . .
H2SA H 0.5745 0.8735 0.8307 0.126 Uiso 1 1 d R . .
C3S C 0.4127(14) 0.9924(12) 0.8849(11) 0.103(4) Uani 0.50 1 d P . .
H3SA H 0.3450 1.0047 0.8308 0.124 Uiso 0.50 1 d PR . .
C4S C 0.3971(7) 1.0389(6) 0.9639(8) 0.111(2) Uani 1 1 d . . .
H4SA H 0.3173 1.0853 0.9663 0.133 Uiso 1 1 d R . .
C5S C 0.4894(16) 1.0260(10) 1.0475(7) 0.095(3) Uani 0.50 1 d P . .
C2SA C 0.5033(18) 1.0610(12) 1.1342(9) 0.105(3) Uiso 0.50 1 d P . .
H2SB H 0.5756 1.0431 1.1842 0.158 Uiso 0.50 1 d PR . .
H2SC H 0.5121 1.1306 1.1200 0.158 Uiso 0.50 1 d PR . .
H2SD H 0.4066 1.0478 1.1541 0.158 Uiso 0.50 1 d PR . .

loop_
_atom_site_aniso_label
_atom_site_aniso_U_11
_atom_site_aniso_U_22
_atom_site_aniso_U_33
_atom_site_aniso_U_23
_atom_site_aniso_U_13
_atom_site_aniso_U_12
Ti1 0.0359(4) 0.0331(4) 0.0339(4) 0.000 -0.0033(3) 0.000
Se1 0.0317(2) 0.0396(2) 0.0270(2) 0.000 0.00684(14) 0.000
Se2 0.0299(2) 0.0665(3) 0.0474(3) 0.000 -0.00159(18) 0.000
Cl1 0.0714(8) 0.0735(9) 0.0306(5) 0.000 0.0019(5) 0.000
Cl2 0.0659(6) 0.0522(5) 0.0714(6) -0.0123(4) -0.0072(4) -0.0212(4)
P1 0.0235(4) 0.0255(5) 0.0264(5) 0.000 0.0030(3) 0.000
P2 0.0264(4) 0.0301(5) 0.0260(5) 0.000 0.0035(4) 0.000
N1 0.0253(15) 0.0312(17) 0.0323(16) 0.000 0.0011(12) 0.000
N2 0.0278(10) 0.0235(11) 0.0273(11) 0.0016(8) 0.0041(8) 0.0027(9)
N3 0.0342(17) 0.054(2) 0.0230(15) 0.000 0.0052(13) 0.000
C1 0.0251(18) 0.040(2) 0.052(2) 0.000 0.0071(17) 0.000
C2 0.026(2) 0.222(9) 0.070(4) 0.000 0.003(2) 0.000
C3 0.0449(18) 0.049(2) 0.106(3) 0.013(2) 0.040(2) -0.0023(16)
C4 0.0420(15) 0.0259(14) 0.0383(15) 0.0000(11) 0.0051(12) 0.0078(12)
C5 0.0572(19) 0.0264(16) 0.062(2) -0.0120(14) -0.0009(16) 0.0018(14)
C6 0.0479(18) 0.0406(19) 0.065(2) -0.0059(15) 0.0077(16) 0.0159(14)
C7 0.086(3) 0.0347(18) 0.052(2) 0.0129(15) 0.0086(18) 0.0064(17)
C8 0.054(2) 0.053(3) 0.025(2) 0.000 0.0100(18) 0.000
C9 0.065(3) 0.076(4) 0.043(3) 0.000 0.026(2) 0.000
C10 0.090(3) 0.096(3) 0.0412(19) 0.023(2) 0.0085(19) 0.028(3)
C1S 0.061(7) 0.144(14) 0.151(13) 0.068(11) -0.022(8) -0.041(8)
C3S 0.082(7) 0.116(11) 0.108(9) 0.062(8) -0.019(7) -0.028(7)
C4S 0.080(4) 0.107(6) 0.143(7) 0.058(5) -0.007(5) -0.016(4)
C5S 0.109(9) 0.086(8) 0.087(7) 0.021(6) -0.004(7) -0.059(7)

loop_
_atom_type_symbol
_atom_type_description
_atom_type_scat_dispersion_real
_atom_type_scat_dispersion_imag
_atom_type_scat_source
C C 0.0033 0.0016 'International Tables Vol C Tables 4.2.6.8 and 6.1.1.4'
H H 0.0000 0.0000 'International Tables Vol C Tables 4.2.6.8 and 6.1.1.4'
N N 0.0061 0.0033 'International Tables Vol C Tables 4.2.6.8 and 6.1.1.4'
P P 0.1023 0.0942 'International Tables Vol C Tables 4.2.6.8 and 6.1.1.4'
Cl Cl 0.1484 0.1585 'International Tables Vol C Tables 4.2.6.8 and 6.1.1.4'
Ti Ti 0.2776 0.4457 'International Tables Vol C Tables 4.2.6.8 and 6.1.1.4'
Se Se -0.0929 2.2259 'International Tables Vol C Tables 4.2.6.8 and 6.1.1.4'

loop_
_geom_angle_atom_site_label_1
_geom_angle_atom_site_label_2
_geom_angle_atom_site_label_3
_geom_angle
_geom_angle_site_symmetry_1
_geom_angle_site_symmetry_3
_geom_angle_publ_flag
N1 Ti1 Cl2 96.85(5) . . ?
N1 Ti1 Cl2 96.85(5) . 4_565 ?
Cl2 Ti1 Cl2 119.59(6) . 4_565 ?
N1 Ti1 Cl1 157.04(9) . . ?
Cl2 Ti1 Cl1 94.64(4) . . ?
Cl2 Ti1 Cl1 94.64(4) 4_565 . ?
N1 Ti1 Se1 77.45(8) . . ?
Cl2 Ti1 Se1 120.20(3) . . ?
Cl2 Ti1 Se1 120.20(3) 4_565 . ?
Cl1 Ti1 Se1 79.59(4) . . ?
N1 Ti1 P1 31.68(8) . . ?
Cl2 Ti1 P1 110.98(3) . . ?
Cl2 Ti1 P1 110.98(3) 4_565 . ?
Cl1 Ti1 P1 125.36(5) . . ?
Se1 Ti1 P1 45.77(2) . . ?
P1 Se1 Ti1 77.88(3) . . ?
N1 P1 N2 120.23(10) . 4_565 ?
N1 P1 N2 120.23(10) . . ?
N2 P1 N2 85.60(15) 4_565 . ?
N1 P1 Se1 98.00(11) . . ?
N2 P1 Se1 117.28(7) 4_565 . ?
N2 P1 Se1 117.28(7) . . ?
N1 P1 P2 135.05(11) . . ?
N2 P1 P2 42.83(7) 4_565 . ?
N2 P1 P2 42.83(7) . . ?
Se1 P1 P2 126.95(4) . . ?
N1 P1 Ti1 41.65(11) . . ?
N2 P1 Ti1 136.96(7) 4_565 . ?
N2 P1 Ti1 136.96(8) . . ?
Se1 P1 Ti1 56.35(3) . . ?
P2 P1 Ti1 176.70(4) . . ?
N3 P2 N2 107.96(11) . . ?
N3 P2 N2 107.96(11) . 4_565 ?
N2 P2 N2 82.93(14) . 4_565 ?
N3 P2 Se2 114.56(13) . . ?
N2 P2 Se2 119.54(7) . . ?
N2 P2 Se2 119.54(7) 4_565 . ?
N3 P2 P1 115.94(13) . . ?
N2 P2 P1 41.49(7) . . ?
N2 P2 P1 41.49(7) 4_565 . ?
Se2 P2 P1 129.50(4) . . ?
C1 N1 P1 125.9(3) . . ?
C1 N1 Ti1 127.5(2) . . ?
P1 N1 Ti1 106.67(15) . . ?
C4 N2 P1 130.81(17) . . ?
C4 N2 P2 129.40(17) . . ?
P1 N2 P2 95.68(11) . . ?
C8 N3 P2 136.4(3) . . ?
C3 C1 C3 107.4(4) 4_565 . ?
C3 C1 C2 108.4(2) 4_565 . ?
C3 C1 C2 108.4(3) . . ?
C3 C1 N1 110.5(2) 4_565 . ?
C3 C1 N1 110.5(2) . . ?
C2 C1 N1 111.4(4) . . ?
N2 C4 C5 109.5(2) . . ?
N2 C4 C7 107.9(2) . . ?
C5 C4 C7 109.9(3) . . ?
N2 C4 C6 110.1(2) . . ?
C5 C4 C6 109.1(2) . . ?
C7 C4 C6 110.2(3) . . ?
N3 C8 C10 110.7(2) . 4_565 ?
N3 C8 C10 110.7(2) . . ?
C10 C8 C10 113.2(5) 4_565 . ?
N3 C8 C9 104.1(4) . . ?
C10 C8 C9 108.9(2) 4_565 . ?
C10 C8 C9 108.9(2) . . ?
C4S C1S C5S 66.2(12) 3_677 3_677 ?
C4S C1S C2S 133.0(19) 3_677 . ?
C5S C1S C2S 66.8(11) 3_677 . ?
C4S C1S C2SA 115.2(15) 3_677 3_677 ?
C5S C1S C2SA 48.9(8) 3_677 3_677 ?
C2S C1S C2SA 17.9(10) . 3_677 ?
C2SA C2S C5S 71.1(19) 3_677 3_677 ?
C2SA C2S C1S 133(3) 3_677 . ?
C5S C2S C1S 62.2(13) 3_677 . ?
C2SA C2S C3S 23.8(16) 3_677 . ?
C5S C2S C3S 47.5(9) 3_677 . ?
C1S C2S C3S 109.7(16) . . ?
C5S C3S C4S 64.2(10) 3_677 . ?
C5S C3S C2SA 66.3(12) 3_677 3_677 ?
C4S C3S C2SA 130.5(14) . 3_677 ?
C5S C3S C2S 50.9(10) 3_677 . ?
C4S C3S C2S 115.1(10) . . ?
C2SA C3S C2S 15.5(11) 3_677 . ?
C1S C4S C5S 124.7(10) 3_677 3_677 ?
C1S C4S C3S 177.5(11) 3_677 . ?
C5S C4S C3S 57.4(8) 3_677 . ?
C1S C4S C5S 57.7(10) 3_677 . ?
C5S C4S C5S 67.1(10) 3_677 . ?
C3S C4S C5S 124.5(13) . . ?
C3S C5S C1S 132.5(17) 3_677 3_677 ?
C3S C5S C4S 58.4(12) 3_677 3_677 ?
C1S C5S C4S 168.5(12) 3_677 3_677 ?
C3S C5S C2SA 50.0(9) 3_677 . ?
C1S C5S C2SA 82.6(15) 3_677 . ?
C4S C5S C2SA 108.4(13) 3_677 . ?
C3S C5S C2S 81.5(12) 3_677 3_677 ?
C1S C5S C2S 51.0(11) 3_677 3_677 ?
C4S C5S C2S 139.8(13) 3_677 3_677 ?
C2SA C5S C2S 31.6(9) . 3_677 ?
C3S C5S C4S 171.0(18) 3_677 . ?
C1S C5S C4S 56.1(10) 3_677 . ?
C4S C5S C4S 112.9(10) 3_677 . ?
C2SA C5S C4S 138.7(18) . . ?
C2S C5S C4S 107.1(15) 3_677 . ?
C3S C5S C5S 116(2) 3_677 3_677 ?
C1S C5S C5S 111.3(15) 3_677 3_677 ?
C4S C5S C5S 57.6(11) 3_677 3_677 ?
C2SA C5S C5S 166(2) . 3_677 ?
C2S C5S C5S 161.9(19) 3_677 3_677 ?
C4S C5S C5S 55.3(7) . 3_677 ?
C2S C2SA C5S 77(2) 3_677 . ?
C2S C2SA C1S 28.9(18) 3_677 3_677 ?
C5S C2SA C1S 48.5(12) . 3_677 ?
C2S C2SA C3S 141(3) 3_677 3_677 ?
C5S C2SA C3S 63.7(12) . 3_677 ?
C1S C2SA C3S 112.1(14) 3_677 3_677 ?

loop_
_geom_bond_atom_site_label_1
_geom_bond_atom_site_label_2
_geom_bond_distance
_geom_bond_site_symmetry_2
_geom_bond_publ_flag
Ti1 N1 2.042(3) . ?
Ti1 Cl2 2.2133(9) . ?
Ti1 Cl2 2.2133(9) 4_565 ?
Ti1 Cl1 2.2994(13) . ?
Ti1 Se1 2.5058(8) . ?
Ti1 P1 2.9431(12) . ?
Se1 P1 2.1568(9) . ?
Se2 P2 2.0652(10) . ?
P1 N1 1.613(3) . ?
P1 N2 1.669(2) 4_565 ?
P1 N2 1.669(2) . ?
P1 P2 2.5063(13) . ?
P2 N3 1.622(3) . ?
P2 N2 1.712(2) . ?
P2 N2 1.712(2) 4_565 ?
N1 C1 1.544(4) . ?
N2 C4 1.502(3) . ?
N3 C8 1.500(5) . ?
C1 C3 1.509(4) 4_565 ?
C1 C3 1.509(4) . ?
C1 C2 1.506(7) . ?
C4 C5 1.520(4) . ?
C4 C7 1.524(4) . ?
C4 C6 1.527(4) . ?
C8 C10 1.503(4) 4_565 ?
C8 C10 1.503(4) . ?
C8 C9 1.533(6) . ?
C1S C4S 1.276(17) 3_677 ?
C1S C5S 1.30(2) 3_677 ?
C1S C2S 1.140(18) . ?
C1S C2SA 1.72(2) 3_677 ?
C2S C2SA 0.726(19) 3_677 ?
C2S C5S 1.350(19) 3_677 ?
C2S C3S 1.72(2) . ?
C3S C5S 1.282(17) 3_677 ?
C3S C4S 1.295(16) . ?
C3S C2SA 1.096(16) 3_677 ?
C4S C1S 1.276(17) 3_677 ?
C4S C5S 1.370(16) 3_677 ?
C4S C5S 1.407(14) . ?
C5S C3S 1.282(17) 3_677 ?
C5S C1S 1.30(2) 3_677 ?
C5S C4S 1.370(16) 3_677 ?
C5S C2SA 1.309(16) . ?
C5S C2S 1.350(19) 3_677 ?
C5S C5S 1.54(3) 3_677 ?
C2SA C2S 0.726(19) 3_677 ?
C2SA C1S 1.72(2) 3_677 ?
C2SA C3S 1.096(16) 3_677 ?

loop_
_geom_torsion_atom_site_label_1
_geom_torsion_atom_site_label_2
_geom_torsion_atom_site_label_3
_geom_torsion_atom_site_label_4
_geom_torsion
_geom_torsion_site_symmetry_1
_geom_torsion_site_symmetry_2
_geom_torsion_site_symmetry_3
_geom_torsion_site_symmetry_4
_geom_torsion_publ_flag
N1 Ti1 Se1 P1 0.0 . . . . ?
Cl2 Ti1 Se1 P1 -90.67(4) . . . . ?
Cl2 Ti1 Se1 P1 90.67(4) 4_565 . . . ?
Cl1 Ti1 Se1 P1 180.0 . . . . ?
Ti1 Se1 P1 N1 0.0 . . . . ?
Ti1 Se1 P1 N2 -130.14(9) . . . 4_565 ?
Ti1 Se1 P1 N2 130.14(9) . . . . ?
Ti1 Se1 P1 P2 180.0 . . . . ?
Cl2 Ti1 P1 N1 -67.77(4) . . . . ?
Cl2 Ti1 P1 N1 67.77(4) 4_565 . . . ?
Cl1 Ti1 P1 N1 180.0 . . . . ?
Se1 Ti1 P1 N1 180.0 . . . . ?
N1 Ti1 P1 N2 -84.61(11) . . . 4_565 ?
Cl2 Ti1 P1 N2 -152.37(11) . . . 4_565 ?
Cl2 Ti1 P1 N2 -16.84(12) 4_565 . . 4_565 ?
Cl1 Ti1 P1 N2 95.39(11) . . . 4_565 ?
Se1 Ti1 P1 N2 95.39(11) . . . 4_565 ?
N1 Ti1 P1 N2 84.61(11) . . . . ?
Cl2 Ti1 P1 N2 16.84(12) . . . . ?
Cl2 Ti1 P1 N2 152.37(11) 4_565 . . . ?
Cl1 Ti1 P1 N2 -95.39(11) . . . . ?
Se1 Ti1 P1 N2 -95.39(11) . . . . ?
N1 Ti1 P1 Se1 180.0 . . . . ?
Cl2 Ti1 P1 Se1 112.23(4) . . . . ?
Cl2 Ti1 P1 Se1 -112.23(4) 4_565 . . . ?
Cl1 Ti1 P1 Se1 0.0 . . . . ?
N1 Ti1 P1 P2 0.000(2) . . . . ?
Cl2 Ti1 P1 P2 -67.77(4) . . . . ?
Cl2 Ti1 P1 P2 67.77(4) 4_565 . . . ?
Cl1 Ti1 P1 P2 180.000(2) . . . . ?
Se1 Ti1 P1 P2 180.000(2) . . . . ?
N1 P1 P2 N3 0.0 . . . . ?
N2 P1 P2 N3 88.15(10) 4_565 . . . ?
N2 P1 P2 N3 -88.15(10) . . . . ?
Se1 P1 P2 N3 180.0 . . . . ?
Ti1 P1 P2 N3 0.000(2) . . . . ?
N1 P1 P2 N2 88.15(10) . . . . ?
N2 P1 P2 N2 176.3(2) 4_565 . . . ?
Se1 P1 P2 N2 -91.85(10) . . . . ?
Ti1 P1 P2 N2 88.15(10) . . . . ?
N1 P1 P2 N2 -88.15(10) . . . 4_565 ?
N2 P1 P2 N2 -176.3(2) . . . 4_565 ?
Se1 P1 P2 N2 91.85(10) . . . 4_565 ?
Ti1 P1 P2 N2 -88.15(10) . . . 4_565 ?
N1 P1 P2 Se2 180.0 . . . . ?
N2 P1 P2 Se2 -91.85(10) 4_565 . . . ?
N2 P1 P2 Se2 91.85(10) . . . . ?
Se1 P1 P2 Se2 0.0 . . . . ?
Ti1 P1 P2 Se2 180.000(2) . . . . ?
N2 P1 N1 C1 -51.85(10) 4_565 . . . ?
N2 P1 N1 C1 51.85(10) . . . . ?
Se1 P1 N1 C1 180.0 . . . . ?
P2 P1 N1 C1 0.0 . . . . ?
Ti1 P1 N1 C1 180.000(1) . . . . ?
N2 P1 N1 Ti1 128.15(10) 4_565 . . . ?
N2 P1 N1 Ti1 -128.15(10) . . . . ?
Se1 P1 N1 Ti1 0.0 . . . . ?
P2 P1 N1 Ti1 180.0 . . . . ?
Cl2 Ti1 N1 C1 -60.51(3) . . . . ?
Cl2 Ti1 N1 C1 60.51(3) 4_565 . . . ?
Cl1 Ti1 N1 C1 180.000(1) . . . . ?
Se1 Ti1 N1 C1 180.0 . . . . ?
P1 Ti1 N1 C1 180.000(1) . . . . ?
Cl2 Ti1 N1 P1 119.49(3) . . . . ?
Cl2 Ti1 N1 P1 -119.49(3) 4_565 . . . ?
Cl1 Ti1 N1 P1 0.0 . . . . ?
Se1 Ti1 N1 P1 0.0 . . . . ?
N1 P1 N2 C4 76.6(2) . . . . ?
N2 P1 N2 C4 -160.73(17) 4_565 . . . ?
Se1 P1 N2 C4 -42.2(2) . . . . ?
P2 P1 N2 C4 -158.2(3) . . . . ?
Ti1 P1 N2 C4 26.6(3) . . . . ?
N1 P1 N2 P2 -125.18(12) . . . . ?
N2 P1 N2 P2 -2.52(14) 4_565 . . . ?
Se1 P1 N2 P2 116.01(8) . . . . ?
Ti1 P1 N2 P2 -175.17(6) . . . . ?
N3 P2 N2 C4 -92.2(2) . . . . ?
N2 P2 N2 C4 161.15(16) 4_565 . . . ?
Se2 P2 N2 C4 41.1(2) . . . . ?
P1 P2 N2 C4 158.7(3) . . . . ?
N3 P2 N2 P1 109.12(12) . . . . ?
N2 P2 N2 P1 2.47(13) 4_565 . . . ?
Se2 P2 N2 P1 -117.57(8) . . . . ?
N2 P2 N3 C8 135.89(8) . . . . ?
N2 P2 N3 C8 -135.89(8) 4_565 . . . ?
Se2 P2 N3 C8 0.000(2) . . . . ?
P1 P2 N3 C8 180.000(2) . . . . ?
P1 N1 C1 C3 59.4(3) . . . 4_565 ?
Ti1 N1 C1 C3 -120.6(3) . . . 4_565 ?
P1 N1 C1 C3 -59.4(3) . . . . ?
Ti1 N1 C1 C3 120.6(3) . . . . ?
P1 N1 C1 C2 180.000(1) . . . . ?
Ti1 N1 C1 C2 0.000(1) . . . . ?
P1 N2 C4 C5 -40.1(3) . . . . ?
P2 N2 C4 C5 168.48(19) . . . . ?
P1 N2 C4 C7 -159.6(2) . . . . ?
P2 N2 C4 C7 48.9(3) . . . . ?
P1 N2 C4 C6 80.0(3) . . . . ?
P2 N2 C4 C6 -71.5(3) . . . . ?
P2 N3 C8 C10 63.2(3) . . . 4_565 ?
P2 N3 C8 C10 -63.2(3) . . . . ?
P2 N3 C8 C9 180.000(2) . . . . ?
C4S C1S C2S C2SA 5(4) 3_677 . . 3_677 ?
C5S C1S C2S C2SA 3(3) 3_677 . . 3_677 ?
C4S C1S C2S C5S 1.3(14) 3_677 . . 3_677 ?
C2SA C1S C2S C5S -3(3) 3_677 . . 3_677 ?
C4S C1S C2S C3S 0(2) 3_677 . . . ?
C5S C1S C2S C3S -1.4(9) 3_677 . . . ?
C2SA C1S C2S C3S -5(2) 3_677 . . . ?
C2SA C2S C3S C5S -170(4) 3_677 . . 3_677 ?
C1S C2S C3S C5S 1.7(11) . . . 3_677 ?
C2SA C2S C3S C4S -173(4) 3_677 . . . ?
C5S C2S C3S C4S -3.1(8) 3_677 . . . ?
C1S C2S C3S C4S -1.4(14) . . . . ?
C5S C2S C3S C2SA 170(4) 3_677 . . 3_677 ?
C1S C2S C3S C2SA 171(4) . . . 3_677 ?
C5S C3S C4S C1S 146(21) 3_677 . . 3_677 ?
C2SA C3S C4S C1S 147(20) 3_677 . . 3_677 ?
C2S C3S C4S C1S 149(20) . . . 3_677 ?
C2SA C3S C4S C5S 0.1(14) 3_677 . . 3_677 ?
C2S C3S C4S C5S 2.6(7) . . . 3_677 ?
C5S C3S C4S C5S -2.6(11) 3_677 . . . ?
C2SA C3S C4S C5S -2(2) 3_677 . . . ?
C2S C3S C4S C5S 0.1(12) . . . . ?
C1S C4S C5S C3S -164(6) 3_677 . . 3_677 ?
C5S C4S C5S C3S 13(6) 3_677 . . 3_677 ?
C3S C4S C5S C3S 15(7) . . . 3_677 ?
C5S C4S C5S C1S 176.1(11) 3_677 . . 3_677 ?
C3S C4S C5S C1S 178.5(11) . . . 3_677 ?
C1S C4S C5S C4S -176.1(11) 3_677 . . 3_677 ?
C5S C4S C5S C4S 0.000(1) 3_677 . . 3_677 ?
C3S C4S C5S C4S 2.3(10) . . . 3_677 ?
C1S C4S C5S C2SA 0.5(14) 3_677 . . . ?
C5S C4S C5S C2SA 176.6(17) 3_677 . . . ?
C3S C4S C5S C2SA 179.0(14) . . . . ?
C1S C4S C5S C2S -0.8(9) 3_677 . . 3_677 ?
C5S C4S C5S C2S 175.3(11) 3_677 . . 3_677 ?
C3S C4S C5S C2S 177.6(9) . . . 3_677 ?
C1S C4S C5S C5S -176.1(11) 3_677 . . 3_677 ?
C3S C4S C5S C5S 2.3(10) . . . 3_677 ?
C3S C5S C2SA C2S 174(2) 3_677 . . 3_677 ?
C1S C5S C2SA C2S -2.0(17) 3_677 . . 3_677 ?
C4S C5S C2SA C2S 174.3(16) 3_677 . . 3_677 ?
C4S C5S C2SA C2S -2(2) . . . 3_677 ?
C5S C5S C2SA C2S 166(4) 3_677 . . 3_677 ?
C3S C5S C2SA C1S 176.4(12) 3_677 . . 3_677 ?
C4S C5S C2SA C1S 176.3(11) 3_677 . . 3_677 ?
C2S C5S C2SA C1S 2.0(18) 3_677 . . 3_677 ?
C4S C5S C2SA C1S -0.4(12) . . . 3_677 ?
C5S C5S C2SA C1S 168(5) 3_677 . . 3_677 ?
C1S C5S C2SA C3S -176.4(12) 3_677 . . 3_677 ?
C4S C5S C2SA C3S -0.1(11) 3_677 . . 3_677 ?
C2S C5S C2SA C3S -174(2) 3_677 . . 3_677 ?
C4S C5S C2SA C3S -176.8(13) . . . 3_677 ?
C5S C5S C2SA C3S -8(5) 3_677 . . 3_677 ?
